data_7249755
loop_
_publ_author_name
'Nagdeve, Rahul D.'
'Thakur, Jyoti Swarup'
'Chandrashekharappa, Sandeep'
'Mondal, Pradip Kumar'
'Deb, Pran Kishore'
'Polentarutti, Maurizio'
'Bairagi, Keshab M.'
'Rakshit, Gourav'
'Alwassil, Osama I.'
'Pillay, Melendhran'
'Venugopala , Katharigatta N.'
'Nayak, Susanta K.'

_publ_section_title
;
 Structural Analysis, In Vitro Anti-tubercular Activities, and In Silico
 ADMET Evaluation of Ethyl 7-Methoxy-3-(4-Substituted
 Benzoyl)indolizine-1-carboxylates
;
_journal_name_full CrystEngComm
_journal_paper_doi 10.1039/D4CE01018C
_journal_year 2025
_chemical_formula_moiety 'C22 H20 Cl N O6'
_chemical_formula_sum 'C22 H20 Cl N O6'
_chemical_formula_weight 429.84
_chemical_melting_point 148
_chemical_name_common Indolizine
_chemical_name_systematic
;
diethyl 3-(4-chlorobenzoyl)-7-methoxyindolizine-1,2-dicarboxylate
;
_space_group_crystal_system triclinic
_space_group_IT_number 2
_space_group_name_Hall '-P 1'
_space_group_name_H-M_alt 'P -1'
_atom_sites_solution_hydrogens difmap
_audit_creation_method SHELXL-2018/3
_audit_update_record
;
2024-12-01 deposited with the CCDC.	2024-12-12 downloaded from the CCDC.
;
_cell_angle_alpha 95.07(3)
_cell_angle_beta 112.65(3)
_cell_angle_gamma 113.02(3)
_cell_formula_units_Z 2
_cell_length_a 9.5500(19)
_cell_length_b 11.380(2)
_cell_length_c 11.470(2)
_cell_measurement_reflns_used 34016
_cell_measurement_temperature 100(2)
_cell_measurement_theta_max 29.7
_cell_measurement_theta_min 2.0
_cell_volume 1016.0(6)
_computing_cell_refinement 'XDS (Kabsch, 2010)'
_computing_data_collection 'Elettra Synchrotron - XRD1 BL'
_computing_data_reduction 'XDS (Kabsch, 2010)'
_computing_structure_refinement 'SHELXL-2018/3 (Sheldrick, 2018)'
_computing_structure_solution 'SHELXT 2018/2 (Sheldrick, 2018)'
_diffrn_ambient_temperature 100(2)
_diffrn_measured_fraction_theta_full 0.964
_diffrn_measured_fraction_theta_max 0.974
_diffrn_measurement_device_type 'Huber Kappa Goniometer, Pilatus 2M detector'
_diffrn_measurement_method 'Rotating crystal'
_diffrn_radiation_type Synchrotron
_diffrn_radiation_wavelength 0.700
_diffrn_reflns_av_R_equivalents 0.0328
_diffrn_reflns_av_unetI/netI 0.0249
_diffrn_reflns_Laue_measured_fraction_full 0.964
_diffrn_reflns_Laue_measured_fraction_max 0.974
_diffrn_reflns_limit_h_max 5
_diffrn_reflns_limit_h_min -5
_diffrn_reflns_limit_k_max 28
_diffrn_reflns_limit_k_min -28
_diffrn_reflns_limit_l_max 29
_diffrn_reflns_limit_l_min -29
_diffrn_reflns_number 34016
_diffrn_reflns_point_group_measured_fraction_full 0.964
_diffrn_reflns_point_group_measured_fraction_max 0.974
_diffrn_reflns_theta_full 24.835
_diffrn_reflns_theta_max 29.740
_diffrn_reflns_theta_min 1.392
_diffrn_source Synchrotron
_exptl_absorpt_coefficient_mu 0.241
_exptl_absorpt_correction_T_max 0.946
_exptl_absorpt_correction_T_min 0.930
_exptl_absorpt_correction_type multi-scan
_exptl_absorpt_process_details 'SADABS (Sheldrick, 2001)'
_exptl_crystal_colour colorless
_exptl_crystal_density_diffrn 1.405
_exptl_crystal_density_meas 1.40
_exptl_crystal_description block
_exptl_crystal_F_000 448
_exptl_crystal_size_max 0.100
_exptl_crystal_size_mid 0.050
_exptl_crystal_size_min 0.020
_exptl_transmission_factor_max 0.996
_exptl_transmission_factor_min 0.979
_refine_ls_extinction_coef 0.320(14)
_refine_ls_extinction_method none
_refine_ls_goodness_of_fit_ref 1.031
_refine_ls_hydrogen_treatment refall
_refine_ls_matrix_type full
_refine_ls_number_parameters 352
_refine_ls_number_reflns 5913
_refine_ls_number_restraints 0
_refine_ls_restrained_S_all 1.031
_refine_ls_R_factor_all 0.0336
_refine_ls_R_factor_gt 0.0335
_refine_ls_shift/su_max 0.001
_refine_ls_shift/su_mean 0.000
_refine_ls_structure_factor_coef Fsqd
_refine_ls_weighting_details 'w=1/[\s^2^(Fo^2^)+(0.0499P)^2^+0.3135P] where P=(Fo^2^+2Fc^2^)/3'
_refine_ls_weighting_scheme calc
_refine_ls_wR_factor_gt 0.0919
_refine_ls_wR_factor_ref 0.0920
_reflns_Friedel_coverage 0.000
_reflns_number_gt 5850
_reflns_number_total 5913
_reflns_threshold_expression 'I > 2\s(I)'
_cod_data_source_file d4ce01018c2.cif
_cod_data_source_block 5l
_cod_original_cell_volume 1016.0(5)
_cod_database_code 7249755
_shelx_shelxl_version_number 2018/3
_shelx_space_group_comment
;
The symmetry employed for this shelxl refinement is uniquely defined
by the following loop, which should always be used as a source of
symmetry information in preference to the above space-group names.
They are only intended as comments.
;
_shelx_estimated_absorpt_t_min 0.979
_shelx_estimated_absorpt_t_max 0.996
_olex2_submission_special_instructions 'No special instructions were received'

loop_
_space_group_symop_operation_xyz
'x, y, z'
'-x, -y, -z'

loop_
_atom_site_label
_atom_site_type_symbol
_atom_site_fract_x
_atom_site_fract_y
_atom_site_fract_z
_atom_site_U_iso_or_equiv
_atom_site_adp_type
_atom_site_occupancy
_atom_site_site_symmetry_order
_atom_site_calc_flag
_atom_site_refinement_flags_posn
_atom_site_refinement_flags_adp
_atom_site_refinement_flags_occupancy
_atom_site_disorder_assembly
_atom_site_disorder_group
Cl1 Cl 0.35946(3) 0.59657(2) -0.01484(2) 0.03062(9) Uani 1 1 d . . . . .
O4 O 0.49342(7) 0.33691(6) 0.37592(6) 0.01502(12) Uani 1 1 d . . . . .
O2 O 0.44422(7) 0.11609(6) 0.68798(6) 0.01511(12) Uani 1 1 d . . . . .
O3 O 0.27087(8) 0.15895(6) 0.21039(6) 0.01762(13) Uani 1 1 d . . . . .
O1 O 0.52449(8) 0.15003(6) 0.52766(6) 0.01822(13) Uani 1 1 d . . . . .
O6 O -0.01861(8) 0.12270(6) 0.79082(6) 0.01782(13) Uani 1 1 d . . . . .
O5 O -0.15003(8) 0.24064(7) 0.22595(7) 0.02369(15) Uani 1 1 d . . . . .
N1 N 0.04765(8) 0.19863(6) 0.46803(6) 0.01228(13) Uani 1 1 d . . . . .
C5 C 0.16509(9) 0.16978(7) 0.56032(7) 0.01194(14) Uani 1 1 d . . . . .
C14 C 0.09876(9) 0.23425(7) 0.37146(7) 0.01291(14) Uani 1 1 d . . . . .
C16 C 0.09551(10) 0.35519(8) 0.19681(8) 0.01469(14) Uani 1 1 d . . . . .
C15 C 0.00273(10) 0.27305(8) 0.26307(8) 0.01517(14) Uani 1 1 d . . . . .
C7 C 0.43065(9) 0.14838(7) 0.57568(7) 0.01293(14) Uani 1 1 d . . . . .
C10 C 0.24790(9) 0.22234(7) 0.40274(7) 0.01249(14) Uani 1 1 d . . . . .
C11 C 0.33615(9) 0.23418(7) 0.31824(7) 0.01298(14) Uani 1 1 d . . . . .
C6 C 0.29005(9) 0.18148(7) 0.51830(7) 0.01224(14) Uani 1 1 d . . . . .
C3 C 0.01140(9) 0.14354(7) 0.68701(7) 0.01394(14) Uani 1 1 d . . . . .
C2 C -0.10969(10) 0.17006(8) 0.58913(8) 0.01600(15) Uani 1 1 d . . . . .
H2 H -0.2077(18) 0.1681(13) 0.5977(14) 0.026(3) Uiso 1 1 d . . . . .
C1 C -0.09019(9) 0.19689(8) 0.48206(8) 0.01498(14) Uani 1 1 d . . . . .
H1 H -0.1658(16) 0.2135(13) 0.4127(13) 0.020(3) Uiso 1 1 d . . . . .
C21 C 0.25947(10) 0.46213(8) 0.26827(8) 0.01660(15) Uani 1 1 d . . . . .
H21 H 0.3162(18) 0.4858(13) 0.3620(14) 0.025(3) Uiso 1 1 d . . . . .
C4 C 0.14665(9) 0.14121(7) 0.67208(7) 0.01332(14) Uani 1 1 d . . . . .
H4 H 0.2277(16) 0.1237(12) 0.7344(12) 0.018(3) Uiso 1 1 d . . . . .
C8 C 0.57742(10) 0.07726(9) 0.75031(8) 0.01717(15) Uani 1 1 d . . . . .
H8A H 0.6883(17) 0.1537(13) 0.7752(13) 0.022(3) Uiso 1 1 d . . . . .
H8B H 0.5602(16) 0.0069(13) 0.6864(13) 0.021(3) Uiso 1 1 d . . . . .
C17 C 0.01195(11) 0.32618(8) 0.05989(8) 0.01880(16) Uani 1 1 d . . . . .
H17 H -0.1013(17) 0.2531(13) 0.0106(14) 0.023(3) Uiso 1 1 d . . . . .
C9 C 0.55984(11) 0.03573(9) 0.86727(8) 0.01932(16) Uani 1 1 d . . . . .
H9A H 0.446(2) -0.0353(15) 0.8385(16) 0.034(4) Uiso 1 1 d . . . . .
H9B H 0.5795(18) 0.1081(14) 0.9333(15) 0.029(3) Uiso 1 1 d . . . . .
H9C H 0.6431(19) 0.0061(15) 0.9080(15) 0.032(4) Uiso 1 1 d . . . . .
C20 C 0.34093(11) 0.53710(8) 0.20281(9) 0.01886(16) Uani 1 1 d . . . . .
H20 H 0.4532(18) 0.6106(14) 0.2497(14) 0.028(3) Uiso 1 1 d . . . . .
C19 C 0.25692(11) 0.50387(8) 0.06650(9) 0.01913(16) Uani 1 1 d . . . . .
C18 C 0.09256(12) 0.39967(9) -0.00615(8) 0.02107(17) Uani 1 1 d . . . . .
H18 H 0.0367(18) 0.3795(14) -0.1011(15) 0.030(3) Uiso 1 1 d . . . . .
C12 C 0.58749(10) 0.34948(8) 0.29996(8) 0.01820(16) Uani 1 1 d . . . . .
H12A H 0.5212(17) 0.3619(13) 0.2165(14) 0.026(3) Uiso 1 1 d . . . . .
H12B H 0.5966(17) 0.2685(13) 0.2861(13) 0.024(3) Uiso 1 1 d . . . . .
C22 C 0.10324(11) 0.10100(9) 0.89492(8) 0.02037(16) Uani 1 1 d . . . . .
H22A H 0.1049(17) 0.0185(14) 0.8635(14) 0.025(3) Uiso 1 1 d . . . . .
H22B H 0.0681(18) 0.0959(14) 0.9633(14) 0.027(3) Uiso 1 1 d . . . . .
H22C H 0.2200(18) 0.1786(14) 0.9321(14) 0.026(3) Uiso 1 1 d . . . . .
C13 C 0.75877(12) 0.46970(10) 0.37824(11) 0.0285(2) Uani 1 1 d . . . . .
H13A H 0.828(2) 0.4794(16) 0.3329(17) 0.041(4) Uiso 1 1 d . . . . .
H13B H 0.820(2) 0.4589(15) 0.4627(16) 0.035(4) Uiso 1 1 d . . . . .
H13C H 0.744(2) 0.5491(17) 0.3919(17) 0.042(4) Uiso 1 1 d . . . . .

loop_
_atom_site_aniso_label
_atom_site_aniso_U_11
_atom_site_aniso_U_22
_atom_site_aniso_U_33
_atom_site_aniso_U_23
_atom_site_aniso_U_13
_atom_site_aniso_U_12
Cl1 0.04010(15) 0.03056(13) 0.03026(14) 0.01768(10) 0.02456(11) 0.01449(10)
O4 0.0120(2) 0.0171(3) 0.0146(3) 0.0036(2) 0.0075(2) 0.0043(2)
O2 0.0138(2) 0.0228(3) 0.0134(2) 0.0082(2) 0.0068(2) 0.0117(2)
O3 0.0163(3) 0.0196(3) 0.0143(3) 0.0025(2) 0.0070(2) 0.0062(2)
O1 0.0167(3) 0.0283(3) 0.0179(3) 0.0101(2) 0.0108(2) 0.0144(2)
O6 0.0172(3) 0.0257(3) 0.0160(3) 0.0093(2) 0.0110(2) 0.0109(2)
O5 0.0139(3) 0.0364(4) 0.0227(3) 0.0155(3) 0.0073(2) 0.0130(3)
N1 0.0100(3) 0.0152(3) 0.0127(3) 0.0052(2) 0.0053(2) 0.0064(2)
C5 0.0100(3) 0.0138(3) 0.0120(3) 0.0041(2) 0.0045(2) 0.0059(2)
C14 0.0112(3) 0.0161(3) 0.0124(3) 0.0058(2) 0.0057(2) 0.0066(2)
C16 0.0155(3) 0.0166(3) 0.0140(3) 0.0066(3) 0.0064(3) 0.0091(3)
C15 0.0140(3) 0.0181(3) 0.0139(3) 0.0064(3) 0.0056(3) 0.0082(3)
C7 0.0110(3) 0.0154(3) 0.0121(3) 0.0040(2) 0.0046(2) 0.0064(2)
C10 0.0106(3) 0.0144(3) 0.0122(3) 0.0041(2) 0.0053(2) 0.0055(2)
C11 0.0116(3) 0.0154(3) 0.0136(3) 0.0060(2) 0.0062(2) 0.0069(3)
C6 0.0102(3) 0.0157(3) 0.0120(3) 0.0048(2) 0.0053(2) 0.0067(2)
C3 0.0129(3) 0.0159(3) 0.0139(3) 0.0048(2) 0.0076(3) 0.0060(3)
C2 0.0122(3) 0.0206(3) 0.0180(3) 0.0066(3) 0.0082(3) 0.0085(3)
C1 0.0110(3) 0.0189(3) 0.0172(3) 0.0065(3) 0.0068(3) 0.0083(3)
C21 0.0180(3) 0.0164(3) 0.0144(3) 0.0049(3) 0.0068(3) 0.0076(3)
C4 0.0120(3) 0.0162(3) 0.0131(3) 0.0052(2) 0.0063(2) 0.0069(2)
C8 0.0159(3) 0.0268(4) 0.0142(3) 0.0087(3) 0.0064(3) 0.0148(3)
C17 0.0184(3) 0.0207(4) 0.0143(3) 0.0063(3) 0.0049(3) 0.0085(3)
C9 0.0207(4) 0.0244(4) 0.0157(3) 0.0090(3) 0.0079(3) 0.0127(3)
C20 0.0202(4) 0.0157(3) 0.0197(4) 0.0060(3) 0.0094(3) 0.0069(3)
C19 0.0260(4) 0.0189(3) 0.0201(4) 0.0106(3) 0.0145(3) 0.0124(3)
C18 0.0265(4) 0.0232(4) 0.0144(3) 0.0081(3) 0.0090(3) 0.0121(3)
C12 0.0149(3) 0.0206(4) 0.0194(4) 0.0044(3) 0.0113(3) 0.0054(3)
C22 0.0204(4) 0.0275(4) 0.0159(3) 0.0101(3) 0.0097(3) 0.0115(3)
C13 0.0180(4) 0.0263(4) 0.0313(5) -0.0003(4) 0.0145(4) -0.0003(3)

loop_
_atom_type_symbol
_atom_type_description
_atom_type_scat_dispersion_real
_atom_type_scat_dispersion_imag
_atom_type_scat_source
C C 0.0033 0.0016 'International Tables Vol C Tables 4.2.6.8 and 6.1.1.4'
H H 0.0000 0.0000 'International Tables Vol C Tables 4.2.6.8 and 6.1.1.4'
N N 0.0064 0.0033 'International Tables Vol C Tables 4.2.6.8 and 6.1.1.4'
O O 0.0110 0.0060 'International Tables Vol C Tables 4.2.6.8 and 6.1.1.4'
Cl Cl 0.1472 0.1563 'International Tables Vol C Tables 4.2.6.8 and 6.1.1.4'

loop_
_geom_angle_atom_site_label_1
_geom_angle_atom_site_label_2
_geom_angle_atom_site_label_3
_geom_angle
_geom_angle_site_symmetry_1
_geom_angle_site_symmetry_3
_geom_angle_publ_flag
C11 O4 C12 114.40(7) . . ?
C7 O2 C8 116.10(6) . . ?
C3 O6 C22 117.03(7) . . ?
C5 N1 C14 109.95(6) . . ?
C1 N1 C5 121.06(7) . . ?
C1 N1 C14 128.89(7) . . ?
N1 C5 C6 107.03(6) . . ?
N1 C5 C4 119.87(7) . . ?
C4 C5 C6 133.06(7) . . ?
N1 C14 C15 122.57(7) . . ?
C10 C14 N1 106.54(7) . . ?
C10 C14 C15 130.88(7) . . ?
C21 C16 C15 121.83(7) . . ?
C17 C16 C15 118.45(8) . . ?
C17 C16 C21 119.67(8) . . ?
O5 C15 C14 122.05(8) . . ?
O5 C15 C16 120.11(7) . . ?
C14 C15 C16 117.84(7) . . ?
O2 C7 C6 112.07(7) . . ?
O1 C7 O2 123.88(7) . . ?
O1 C7 C6 124.05(7) . . ?
C14 C10 C11 125.32(7) . . ?
C14 C10 C6 109.06(7) . . ?
C6 C10 C11 125.20(7) . . ?
O4 C11 C10 112.25(7) . . ?
O3 C11 O4 124.65(8) . . ?
O3 C11 C10 123.10(7) . . ?
C5 C6 C7 127.65(7) . . ?
C10 C6 C5 107.35(7) . . ?
C10 C6 C7 124.85(7) . . ?
O6 C3 C2 114.66(7) . . ?
O6 C3 C4 124.96(7) . . ?
C4 C3 C2 120.38(7) . . ?
C3 C2 H2 120.5(9) . . ?
C1 C2 C3 120.19(7) . . ?
C1 C2 H2 119.3(8) . . ?
N1 C1 H1 115.0(8) . . ?
C2 C1 N1 119.88(7) . . ?
C2 C1 H1 125.1(8) . . ?
C16 C21 H21 120.8(8) . . ?
C20 C21 C16 120.06(8) . . ?
C20 C21 H21 119.2(9) . . ?
C5 C4 H4 119.1(8) . . ?
C3 C4 C5 118.57(7) . . ?
C3 C4 H4 122.3(8) . . ?
O2 C8 H8A 108.0(8) . . ?
O2 C8 H8B 107.5(8) . . ?
O2 C8 C9 106.72(7) . . ?
H8A C8 H8B 108.6(11) . . ?
C9 C8 H8A 112.8(8) . . ?
C9 C8 H8B 112.9(8) . . ?
C16 C17 H17 119.8(8) . . ?
C18 C17 C16 120.62(8) . . ?
C18 C17 H17 119.6(8) . . ?
C8 C9 H9A 109.6(10) . . ?
C8 C9 H9B 112.9(9) . . ?
C8 C9 H9C 108.4(9) . . ?
H9A C9 H9B 108.1(13) . . ?
H9A C9 H9C 110.0(13) . . ?
H9B C9 H9C 107.7(12) . . ?
C21 C20 H20 121.5(9) . . ?
C19 C20 C21 119.08(9) . . ?
C19 C20 H20 119.4(9) . . ?
C20 C19 Cl1 118.97(8) . . ?
C20 C19 C18 121.73(9) . . ?
C18 C19 Cl1 119.29(7) . . ?
C17 C18 C19 118.79(8) . . ?
C17 C18 H18 121.4(9) . . ?
C19 C18 H18 119.8(9) . . ?
O4 C12 H12A 106.8(8) . . ?
O4 C12 H12B 107.4(8) . . ?
O4 C12 C13 107.14(7) . . ?
H12A C12 H12B 111.6(11) . . ?
C13 C12 H12A 111.0(8) . . ?
C13 C12 H12B 112.6(8) . . ?
O6 C22 H22A 110.6(8) . . ?
O6 C22 H22B 106.0(9) . . ?
O6 C22 H22C 110.7(8) . . ?
H22A C22 H22B 111.3(12) . . ?
H22A C22 H22C 110.6(11) . . ?
H22B C22 H22C 107.5(12) . . ?
C12 C13 H13A 109.9(10) . . ?
C12 C13 H13B 110.2(9) . . ?
C12 C13 H13C 110.1(10) . . ?
H13A C13 H13B 106.7(14) . . ?
H13A C13 H13C 110.5(14) . . ?
H13B C13 H13C 109.3(13) . . ?

loop_
_geom_bond_atom_site_label_1
_geom_bond_atom_site_label_2
_geom_bond_distance
_geom_bond_site_symmetry_2
_geom_bond_publ_flag
Cl1 C19 1.7355(10) . ?
O4 C11 1.3360(12) . ?
O4 C12 1.4529(10) . ?
O2 C7 1.3429(10) . ?
O2 C8 1.4559(10) . ?
O3 C11 1.2056(11) . ?
O1 C7 1.2147(10) . ?
O6 C3 1.3475(10) . ?
O6 C22 1.4310(11) . ?
O5 C15 1.2323(11) . ?
N1 C5 1.3861(10) . ?
N1 C14 1.4037(10) . ?
N1 C1 1.3793(10) . ?
C5 C6 1.4156(10) . ?
C5 C4 1.4081(11) . ?
C14 C15 1.4552(11) . ?
C14 C10 1.3935(10) . ?
C16 C15 1.4943(12) . ?
C16 C21 1.3962(14) . ?
C16 C17 1.3962(12) . ?
C7 C6 1.4618(11) . ?
C10 C11 1.4936(11) . ?
C10 C6 1.4070(11) . ?
C3 C2 1.4219(12) . ?
C3 C4 1.3765(10) . ?
C2 H2 0.970(14) . ?
C2 C1 1.3543(11) . ?
C1 H1 0.938(13) . ?
C21 H21 0.952(14) . ?
C21 C20 1.3931(12) . ?
C4 H4 0.932(13) . ?
C8 H8A 0.981(13) . ?
C8 H8B 0.952(13) . ?
C8 C9 1.5082(12) . ?
C17 H17 0.961(13) . ?
C17 C18 1.3867(13) . ?
C9 H9A 0.965(16) . ?
C9 H9B 0.973(15) . ?
C9 H9C 0.957(15) . ?
C20 H20 0.956(14) . ?
C20 C19 1.3868(13) . ?
C19 C18 1.3880(15) . ?
C18 H18 0.968(15) . ?
C12 H12A 0.982(14) . ?
C12 H12B 0.964(13) . ?
C12 C13 1.5016(15) . ?
C22 H22A 0.984(14) . ?
C22 H22B 0.963(15) . ?
C22 H22C 1.001(14) . ?
C13 H13A 0.971(17) . ?
C13 H13B 0.967(16) . ?
C13 H13C 0.975(17) . ?

loop_
_geom_torsion_atom_site_label_1
_geom_torsion_atom_site_label_2
_geom_torsion_atom_site_label_3
_geom_torsion_atom_site_label_4
_geom_torsion
_geom_torsion_site_symmetry_1
_geom_torsion_site_symmetry_2
_geom_torsion_site_symmetry_3
_geom_torsion_site_symmetry_4
_geom_torsion_publ_flag
Cl1 C19 C18 C17 179.93(7) . . . . ?
O2 C7 C6 C5 -6.77(11) . . . . ?
O2 C7 C6 C10 178.28(7) . . . . ?
O1 C7 C6 C5 173.33(8) . . . . ?
O1 C7 C6 C10 -1.62(12) . . . . ?
O6 C3 C2 C1 177.87(7) . . . . ?
O6 C3 C4 C5 -177.66(7) . . . . ?
N1 C5 C6 C7 -173.54(7) . . . . ?
N1 C5 C6 C10 2.12(8) . . . . ?
N1 C5 C4 C3 -0.38(11) . . . . ?
N1 C14 C15 O5 -22.02(12) . . . . ?
N1 C14 C15 C16 157.73(7) . . . . ?
N1 C14 C10 C11 172.14(7) . . . . ?
N1 C14 C10 C6 -0.74(8) . . . . ?
C5 N1 C14 C15 -178.49(7) . . . . ?
C5 N1 C14 C10 2.12(8) . . . . ?
C5 N1 C1 C2 1.73(11) . . . . ?
C14 N1 C5 C6 -2.65(8) . . . . ?
C14 N1 C5 C4 175.23(7) . . . . ?
C14 N1 C1 C2 -174.34(8) . . . . ?
C14 C10 C11 O4 117.06(9) . . . . ?
C14 C10 C11 O3 -62.77(11) . . . . ?
C14 C10 C6 C5 -0.85(8) . . . . ?
C14 C10 C6 C7 174.96(7) . . . . ?
C16 C21 C20 C19 -0.01(12) . . . . ?
C16 C17 C18 C19 -0.93(13) . . . . ?
C15 C14 C10 C11 -7.18(13) . . . . ?
C15 C14 C10 C6 179.94(8) . . . . ?
C15 C16 C21 C20 -179.34(7) . . . . ?
C15 C16 C17 C18 179.91(8) . . . . ?
C7 O2 C8 C9 -175.73(7) . . . . ?
C10 C14 C15 O5 157.20(9) . . . . ?
C10 C14 C15 C16 -23.05(12) . . . . ?
C11 O4 C12 C13 179.40(7) . . . . ?
C11 C10 C6 C5 -173.74(7) . . . . ?
C11 C10 C6 C7 2.07(12) . . . . ?
C6 C5 C4 C3 176.85(8) . . . . ?
C6 C10 C11 O4 -71.18(10) . . . . ?
C6 C10 C11 O3 108.99(10) . . . . ?
C3 C2 C1 N1 -0.06(12) . . . . ?
C2 C3 C4 C5 2.01(11) . . . . ?
C1 N1 C5 C6 -179.40(7) . . . . ?
C1 N1 C5 C4 -1.52(11) . . . . ?
C1 N1 C14 C15 -2.07(12) . . . . ?
C1 N1 C14 C10 178.54(7) . . . . ?
C21 C16 C15 O5 136.49(9) . . . . ?
C21 C16 C15 C14 -43.27(11) . . . . ?
C21 C16 C17 C18 2.25(12) . . . . ?
C21 C20 C19 Cl1 -179.46(6) . . . . ?
C21 C20 C19 C18 1.36(13) . . . . ?
C4 C5 C6 C7 8.98(14) . . . . ?
C4 C5 C6 C10 -175.36(8) . . . . ?
C4 C3 C2 C1 -1.84(12) . . . . ?
C8 O2 C7 O1 -2.05(11) . . . . ?
C8 O2 C7 C6 178.05(6) . . . . ?
C17 C16 C15 O5 -41.12(12) . . . . ?
C17 C16 C15 C14 139.12(8) . . . . ?
C17 C16 C21 C20 -1.76(12) . . . . ?
C20 C19 C18 C17 -0.89(13) . . . . ?
C12 O4 C11 O3 -2.62(11) . . . . ?
C12 O4 C11 C10 177.56(6) . . . . ?
C22 O6 C3 C2 -177.49(7) . . . . ?
C22 O6 C3 C4 2.20(11) . . . . ?
